data_4074925
loop_
_publ_author_name
'Li, Gong-Yong'
'Zhang, Jing'
'Chan, Philip Wai Hong'
'Xu, Zhen-Jiang'
'Zhu, Nianyong'
'Che, Chi-Ming'

_publ_section_title
;
 Enantioselective Intramolecular Cyclopropanation ofcis-Alkenes by Chiral
 Ruthenium(II) Schiff Base Catalysts and Crystal Structures of (Schiff
 base)ruthenium Complexes Containing Carbene, PPh3, and CO Ligands
;
_journal_issue 7
_journal_name_full Organometallics
_journal_page_first 1676
_journal_paper_doi 10.1021/om051009i
_journal_volume 25
_journal_year 2006
_chemical_formula_moiety 'C27.50 H29 Br2 Cl5 N4 O3 Ru'
_chemical_formula_sum 'C27.5 H29 Br2 Cl5 N4 O3 Ru'
_chemical_formula_weight 901.69
_chemical_name_systematic
;
 ?
;
_space_group_IT_number 4
_symmetry_cell_setting monoclinic
_symmetry_space_group_name_Hall 'P 2yb'
_symmetry_space_group_name_H-M 'P 1 21 1'
_atom_sites_solution_hydrogens geom
_atom_sites_solution_primary direct
_atom_sites_solution_secondary difmap
_audit_creation_method SHELXL-97
_cell_angle_alpha 90.00
_cell_angle_beta 93.96(3)
_cell_angle_gamma 90.00
_cell_formula_units_Z 4
_cell_length_a 8.4470(17)
_cell_length_b 16.420(3)
_cell_length_c 27.958(6)
_cell_measurement_reflns_used 0
_cell_measurement_temperature 293(2)
_cell_measurement_theta_max 0
_cell_measurement_theta_min 0
_cell_volume 3868.5(13)
_computing_cell_refinement Scalepack
_computing_data_collection Marcontrol
_computing_data_reduction Denzo
_computing_molecular_graphics 'Ortep-3 for Windows (Farrugia, 1997)'
_computing_publication_material 'WinGX publication routines (Farrugia, 1999)'
_computing_structure_refinement 'SHELXL-97 (Sheldrick, 1997)'
_computing_structure_solution SIR-97
_diffrn_ambient_temperature 293(2)
_diffrn_measured_fraction_theta_full 0.850
_diffrn_measured_fraction_theta_max 0.850
_diffrn_measurement_device_type 'marresearach IPDS mar300'
_diffrn_measurement_method Oscillation
_diffrn_radiation_monochromator graphite
_diffrn_radiation_source 'fine-focus sealed tube'
_diffrn_radiation_type MoK\a
_diffrn_radiation_wavelength 0.71073
_diffrn_reflns_av_R_equivalents 0.0487
_diffrn_reflns_av_sigmaI/netI 0.1120
_diffrn_reflns_limit_h_max 9
_diffrn_reflns_limit_h_min -9
_diffrn_reflns_limit_k_max 19
_diffrn_reflns_limit_k_min -19
_diffrn_reflns_limit_l_max 33
_diffrn_reflns_limit_l_min -33
_diffrn_reflns_number 19092
_diffrn_reflns_theta_full 25.35
_diffrn_reflns_theta_max 25.35
_diffrn_reflns_theta_min 1.44
_exptl_absorpt_coefficient_mu 2.848
_exptl_absorpt_correction_type none
_exptl_crystal_colour brown
_exptl_crystal_density_diffrn 1.548
_exptl_crystal_density_method 'not measured'
_exptl_crystal_description prism
_exptl_crystal_F_000 1780
_exptl_crystal_size_max 0.4
_exptl_crystal_size_mid 0.2
_exptl_crystal_size_min 0.1
_refine_diff_density_max 1.422
_refine_diff_density_min -1.091
_refine_diff_density_rms 0.258
_refine_ls_abs_structure_details 'Flack H D (1983), Acta Cryst. A39, 876-881'
_refine_ls_abs_structure_Flack -0.012(14)
_refine_ls_extinction_method none
_refine_ls_goodness_of_fit_ref 1.072
_refine_ls_hydrogen_treatment mixed
_refine_ls_matrix_type full
_refine_ls_number_parameters 719
_refine_ls_number_reflns 10571
_refine_ls_number_restraints 38
_refine_ls_restrained_S_all 1.078
_refine_ls_R_factor_all 0.0890
_refine_ls_R_factor_gt 0.0680
_refine_ls_shift/su_max 0.001
_refine_ls_shift/su_mean 0.000
_refine_ls_structure_factor_coef Fsqd
_refine_ls_weighting_details 'calc w=1/[\s^2^(Fo^2^)+(0.1133P)^2^+0.0000P] where P=(Fo^2^+2Fc^2^)/3'
_refine_ls_weighting_scheme calc
_refine_ls_wR_factor_gt 0.1889
_refine_ls_wR_factor_ref 0.2023
_reflns_number_gt 7583
_reflns_number_total 10571
_reflns_threshold_expression >2sigma(I)
_cod_data_source_file om051009isi20051122_064447.cif
_cod_data_source_block mar1160
_cod_original_formula_sum 'C27.50 H29 Br2 Cl5 N4 O3 Ru'
_cod_database_code 4074925

loop_
_symmetry_equiv_pos_as_xyz
'x, y, z'
'-x, y+1/2, -z'

loop_
_atom_site_label
_atom_site_type_symbol
_atom_site_fract_x
_atom_site_fract_y
_atom_site_fract_z
_atom_site_U_iso_or_equiv
_atom_site_adp_type
_atom_site_occupancy
_atom_site_symmetry_multiplicity
_atom_site_calc_flag
_atom_site_refinement_flags
Ru1 Ru 0.97020(11) 0.96052(7) 0.65118(3) 0.0387(3) Uani 1 1 d .
Ru2 Ru 1.03026(11) 0.95028(7) 1.15282(3) 0.0385(3) Uani 1 1 d .
Br1 Br 0.7921(2) 1.15433(10) 0.51814(6) 0.0662(5) Uani 1 1 d .
Br2 Br 0.76397(19) 1.20631(10) 0.73638(6) 0.0644(4) Uani 1 1 d .
Br3 Br 1.22337(18) 1.20029(10) 1.24456(6) 0.0583(4) Uani 1 1 d .
Br4 Br 1.2236(2) 1.13936(10) 1.02732(6) 0.0670(5) Uani 1 1 d .
O1 O 0.6561(14) 0.8804(8) 0.6441(5) 0.089(4) Uani 1 1 d .
O2 O 0.9289(11) 1.0322(5) 0.5895(3) 0.045(2) Uani 1 1 d .
O3 O 0.8888(10) 1.0511(5) 0.6964(3) 0.045(2) Uani 1 1 d .
O4 O 1.3481(14) 0.8807(8) 1.1780(5) 0.087(4) Uani 1 1 d .
O5 O 1.0755(9) 1.0501(5) 1.1988(3) 0.042(2) Uani 1 1 d .
O6 O 1.1119(10) 1.0161(5) 1.0938(3) 0.046(2) Uani 1 1 d .
N1 N 1.1949(13) 1.0176(7) 0.6588(4) 0.047(3) Uani 1 1 d .
N2 N 1.4314(13) 1.0679(7) 0.6433(4) 0.051(3) Uani 1 1 d .
N3 N 1.0771(12) 0.8751(7) 0.6135(4) 0.044(3) Uani 1 1 d .
N4 N 1.0386(12) 0.8873(7) 0.7075(4) 0.043(3) Uani 1 1 d .
N5 N 0.7998(13) 1.0047(7) 1.1332(4) 0.049(3) Uani 1 1 d .
N6 N 0.5655(12) 1.0577(7) 1.1402(5) 0.051(3) Uani 1 1 d .
N7 N 0.9219(12) 0.8884(7) 1.2053(4) 0.046(3) Uani 1 1 d .
N8 N 0.9647(12) 0.8497(6) 1.1128(4) 0.043(3) Uani 1 1 d .
C1 C 0.7756(15) 0.9091(8) 0.6445(5) 0.043(3) Uani 1 1 d .
C2 C 1.2931(15) 1.0354(9) 0.6266(6) 0.053(4) Uani 1 1 d .
H2 H 1.2689 1.0260 0.5942 0.064 Uiso 1 1 calc R
C3 C 1.4273(18) 1.0683(12) 0.6916(6) 0.078(6) Uani 1 1 d .
H3 H 1.5069 1.0867 0.7137 0.094 Uiso 1 1 calc R
C4 C 1.287(2) 1.0373(13) 0.7016(6) 0.098(8) Uani 1 1 d .
H4 H 1.2549 1.0297 0.7324 0.117 Uiso 1 1 calc R
C5 C 1.5525(18) 1.0950(11) 0.6157(7) 0.077(5) Uani 1 1 d .
H5A H 1.5316 1.0774 0.5832 0.115 Uiso 1 1 calc R
H5B H 1.6520 1.0729 0.6284 0.115 Uiso 1 1 calc R
H5C H 1.5573 1.1534 0.6168 0.115 Uiso 1 1 calc R
C6 C 0.9201(15) 0.9997(8) 0.5468(5) 0.043(3) Uani 1 1 d .
C7 C 0.8564(16) 1.0470(9) 0.5068(5) 0.049(3) Uani 1 1 d .
C8 C 0.846(2) 1.0196(10) 0.4608(5) 0.065(4) Uani 1 1 d .
H8 H 0.8012 1.0527 0.4365 0.077 Uiso 1 1 calc R
C9 C 0.900(3) 0.9459(12) 0.4499(6) 0.091(6) Uani 1 1 d .
H9 H 0.8928 0.9277 0.4184 0.109 Uiso 1 1 calc R
C10 C 0.9665(19) 0.8961(11) 0.4869(6) 0.068(5) Uani 1 1 d .
H10 H 1.0023 0.8444 0.4796 0.082 Uiso 1 1 calc R
C11 C 0.9803(16) 0.9229(9) 0.5347(5) 0.052(4) Uani 1 1 d .
C12 C 1.0650(17) 0.8658(9) 0.5706(6) 0.054(4) Uani 1 1 d .
H12 H 1.1118 0.8195 0.5585 0.064 Uiso 1 1 calc R
C13 C 1.1807(16) 0.8250(8) 0.6455(5) 0.050(3) Uani 1 1 d .
H13 H 1.2770 0.8565 0.6541 0.060 Uiso 1 1 calc R
C14 C 1.0995(15) 0.8092(8) 0.6909(5) 0.047(3) Uani 1 1 d .
H14 H 1.0081 0.7738 0.6828 0.057 Uiso 1 1 calc R
C15 C 1.208(2) 0.7650(9) 0.7286(7) 0.069(5) Uani 1 1 d .
H15A H 1.2959 0.8003 0.7391 0.083 Uiso 1 1 calc R
H15B H 1.1493 0.7524 0.7563 0.083 Uiso 1 1 calc R
C16 C 1.272(2) 0.6870(10) 0.7083(8) 0.085(6) Uani 1 1 d .
H16A H 1.1848 0.6492 0.7018 0.102 Uiso 1 1 calc R
H16B H 1.3461 0.6623 0.7320 0.102 Uiso 1 1 calc R
C17 C 1.359(2) 0.7012(12) 0.6599(7) 0.086(6) Uani 1 1 d .
H17A H 1.4512 0.7362 0.6657 0.104 Uiso 1 1 calc R
H17B H 1.3938 0.6498 0.6470 0.104 Uiso 1 1 calc R
C18 C 1.232(2) 0.7429(10) 0.6242(6) 0.069(4) Uani 1 1 d .
H18A H 1.2770 0.7522 0.5937 0.082 Uiso 1 1 calc R
H18B H 1.1410 0.7075 0.6189 0.082 Uiso 1 1 calc R
C19 C 1.0191(16) 0.9024(9) 0.7506(6) 0.054(4) Uani 1 1 d .
H19 H 1.0521 0.8629 0.7730 0.065 Uiso 1 1 calc R
C20 C 0.9489(17) 0.9767(9) 0.7690(5) 0.053(4) Uani 1 1 d .
C21 C 0.8907(14) 1.0444(8) 0.7419(5) 0.038(3) Uani 1 1 d .
C22 C 0.8288(17) 1.1070(10) 0.7699(6) 0.060(4) Uani 1 1 d .
C23 C 0.821(2) 1.1037(12) 0.8193(6) 0.075(5) Uani 1 1 d .
H23 H 0.7741 1.1464 0.8350 0.090 Uiso 1 1 calc R
C24 C 0.880(2) 1.0399(11) 0.8449(6) 0.068(5) Uani 1 1 d .
H24 H 0.8804 1.0405 0.8782 0.082 Uiso 1 1 calc R
C25 C 0.938(2) 0.9748(14) 0.8221(6) 0.085(6) Uani 1 1 d .
H25 H 0.9717 0.9289 0.8395 0.102 Uiso 1 1 calc R
C26 C 1.2212(18) 0.9059(9) 1.1696(6) 0.057(4) Uani 1 1 d .
C27 C 0.7029(16) 1.0430(9) 1.1615(5) 0.052(4) Uani 1 1 d .
H27 H 0.7313 1.0575 1.1931 0.062 Uiso 1 1 calc R
C28 C 0.5702(16) 1.0320(10) 1.0941(6) 0.066(5) Uani 1 1 d .
H28 H 0.4888 1.0363 1.0701 0.079 Uiso 1 1 calc R
C29 C 0.7122(19) 0.9999(12) 1.0897(6) 0.079(5) Uani 1 1 d .
H29 H 0.7473 0.9776 1.0618 0.095 Uiso 1 1 calc R
C30 C 0.4310(17) 1.0989(11) 1.1606(7) 0.077(5) Uani 1 1 d .
H30A H 0.4388 1.0925 1.1948 0.115 Uiso 1 1 calc R
H30B H 0.3334 1.0753 1.1476 0.115 Uiso 1 1 calc R
H30C H 0.4329 1.1558 1.1527 0.115 Uiso 1 1 calc R
C31 C 1.0789(14) 1.0470(8) 1.2440(5) 0.044(3) Uani 1 1 d .
C32 C 1.1386(15) 1.1092(9) 1.2738(6) 0.057(4) Uani 1 1 d .
C33 C 1.1526(18) 1.1112(12) 1.3242(5) 0.064(4) Uani 1 1 d .
H33 H 1.1975 1.1549 1.3414 0.077 Uiso 1 1 calc R
C34 C 1.095(2) 1.0445(13) 1.3460(6) 0.085(6) Uani 1 1 d .
H34 H 1.1060 1.0428 1.3793 0.102 Uiso 1 1 calc R
C35 C 1.021(2) 0.9766(13) 1.3219(5) 0.078(6) Uani 1 1 d .
H35 H 0.9779 0.9338 1.3386 0.094 Uiso 1 1 calc R
C36 C 1.0145(17) 0.9777(8) 1.2708(5) 0.051(4) Uani 1 1 d .
C37 C 0.9279(15) 0.9077(8) 1.2491(5) 0.044(3) Uani 1 1 d .
H37 H 0.8729 0.8748 1.2694 0.053 Uiso 1 1 calc R
C38 C 0.8196(16) 0.8253(8) 1.1830(5) 0.048(3) Uani 1 1 d .
H38 H 0.7256 0.8529 1.1682 0.058 Uiso 1 1 calc R
C39 C 0.9031(17) 0.7861(9) 1.1428(5) 0.053(4) Uani 1 1 d .
H39 H 0.9965 0.7588 1.1582 0.063 Uiso 1 1 calc R
C40 C 0.8122(18) 0.7236(9) 1.1184(7) 0.064(4) Uani 1 1 d .
H40A H 0.8800 0.6943 1.0977 0.077 Uiso 1 1 calc R
H40B H 0.7279 0.7487 1.0982 0.077 Uiso 1 1 calc R
C41 C 0.7349(19) 0.6594(10) 1.1534(7) 0.072(5) Uani 1 1 d .
H41A H 0.6614 0.6249 1.1345 0.087 Uiso 1 1 calc R
H41B H 0.8182 0.6249 1.1679 0.087 Uiso 1 1 calc R
C42 C 0.6531(17) 0.6963(9) 1.1905(6) 0.064(4) Uani 1 1 d .
H42A H 0.6221 0.6548 1.2127 0.077 Uiso 1 1 calc R
H42B H 0.5574 0.7224 1.1767 0.077 Uiso 1 1 calc R
C43 C 0.7596(18) 0.7606(9) 1.2179(6) 0.059(4) Uani 1 1 d .
H43A H 0.6994 0.7873 1.2418 0.070 Uiso 1 1 calc R
H43B H 0.8497 0.7336 1.2344 0.070 Uiso 1 1 calc R
C44 C 0.9779(15) 0.8461(9) 1.0663(5) 0.049(4) Uani 1 1 d .
H44 H 0.9422 0.7979 1.0518 0.059 Uiso 1 1 calc R
C45 C 1.0383(14) 0.9047(8) 1.0346(5) 0.039(3) Uani 1 1 d .
C46 C 1.1014(16) 0.9844(8) 1.0502(5) 0.050(4) Uani 1 1 d .
C47 C 1.1514(18) 1.0307(8) 1.0135(6) 0.056(4) Uani 1 1 d .
C48 C 1.146(2) 1.0070(10) 0.9656(5) 0.066(5) Uani 1 1 d .
H48 H 1.1809 1.0420 0.9425 0.079 Uiso 1 1 calc R
C49 C 1.088(2) 0.9320(10) 0.9529(6) 0.073(5) Uani 1 1 d .
H49 H 1.0806 0.9148 0.9211 0.088 Uiso 1 1 calc R
C50 C 1.041(2) 0.8829(10) 0.9890(6) 0.064(4) Uani 1 1 d .
H50 H 1.0079 0.8303 0.9809 0.077 Uiso 1 1 calc R
C51 C 0.9805(13) 1.1952(8) 1.1252(6) 0.080(5) Uani 1 1 d D
H51A H 1.0071 1.1608 1.1528 0.096 Uiso 1 1 calc R
H51B H 0.9803 1.1616 1.0966 0.096 Uiso 1 1 calc R
C52 C 1.0066(13) 1.2064(9) 0.6280(7) 0.081(5) Uani 1 1 d D
H52A H 0.9878 1.1750 0.6564 0.097 Uiso 1 1 calc R
H52B H 0.9970 1.1700 0.6006 0.097 Uiso 1 1 calc R
C53 C 1.526(4) 0.877(2) 0.8358(11) 0.198(16) Uiso 1 1 d D
H53A H 1.6119 0.8994 0.8566 0.237 Uiso 1 1 calc R
H53B H 1.4925 0.8259 0.8494 0.237 Uiso 1 1 calc R
C54 C 1.584(3) 0.433(2) 0.6928(19) 0.298(6) Uiso 1 1 d D
H54A H 1.6603 0.4154 0.7181 0.357 Uiso 1 1 calc R
H54B H 1.6397 0.4621 0.6688 0.357 Uiso 1 1 calc R
Cl1 Cl 1.1220(6) 1.2717(3) 1.12230(19) 0.0877(14) Uani 1 1 d D
Cl2 Cl 0.7922(8) 1.2371(4) 1.1297(4) 0.137(3) Uani 1 1 d D
Cl3 Cl 1.1930(8) 1.2471(5) 0.6334(6) 0.221(7) Uani 1 1 d D
Cl4 Cl 0.8643(6) 1.2851(3) 0.6205(2) 0.0958(16) Uani 1 1 d D
Cl5 Cl 1.364(2) 0.9469(11) 0.8290(7) 0.307(8) Uiso 1 1 d D
Cl7 Cl 1.444(2) 0.4963(9) 0.7161(7) 0.298(6) Uiso 1 1 d D
Cl9 Cl 0.646(2) 1.2458(11) 0.9279(8) 0.326(6) Uiso 1 1 d D
Cl10 Cl 0.820(2) 1.1285(12) 0.9815(8) 0.326(6) Uiso 1 1 d D
Cl6 Cl 1.587(3) 0.8619(17) 0.7781(12) 0.539(19) Uiso 1 1 d D
C55 C 0.712(7) 1.224(3) 0.9906(10) 0.326(6) Uiso 1 1 d D
H55A H 0.7818 1.2659 1.0044 0.392 Uiso 1 1 calc R
H55B H 0.6240 1.2158 1.0105 0.392 Uiso 1 1 calc R
Cl8 Cl 1.481(2) 0.3498(10) 0.6670(7) 0.298(6) Uiso 1 1 d D

loop_
_atom_site_aniso_label
_atom_site_aniso_U_11
_atom_site_aniso_U_22
_atom_site_aniso_U_33
_atom_site_aniso_U_23
_atom_site_aniso_U_13
_atom_site_aniso_U_12
Ru1 0.0441(5) 0.0395(6) 0.0325(5) -0.0014(5) 0.0035(4) -0.0096(5)
Ru2 0.0443(5) 0.0387(6) 0.0330(5) 0.0010(5) 0.0055(4) 0.0099(5)
Br1 0.0821(10) 0.0635(11) 0.0538(10) 0.0126(8) 0.0108(8) 0.0104(8)
Br2 0.0682(10) 0.0591(10) 0.0666(11) -0.0145(9) 0.0094(8) -0.0072(8)
Br3 0.0664(9) 0.0550(9) 0.0546(9) -0.0100(8) 0.0115(6) 0.0023(7)
Br4 0.0963(12) 0.0552(10) 0.0499(10) 0.0074(8) 0.0090(8) -0.0020(8)
O1 0.061(7) 0.098(9) 0.108(11) 0.005(8) -0.002(6) -0.036(7)
O2 0.064(6) 0.035(5) 0.035(5) -0.002(4) 0.008(4) -0.001(4)
O3 0.055(5) 0.038(5) 0.043(6) 0.004(4) 0.013(4) -0.011(4)
O4 0.067(8) 0.084(9) 0.108(10) 0.017(8) -0.007(7) 0.017(6)
O5 0.046(5) 0.043(5) 0.036(6) 0.009(4) 0.004(4) 0.003(4)
O6 0.063(6) 0.043(5) 0.031(5) 0.004(4) 0.000(4) 0.011(4)
N1 0.062(7) 0.039(6) 0.042(7) 0.002(5) 0.014(5) -0.012(5)
N2 0.052(7) 0.047(7) 0.054(8) 0.009(6) 0.014(5) -0.012(5)
N3 0.052(7) 0.050(7) 0.030(7) -0.004(5) 0.007(5) -0.012(5)
N4 0.053(7) 0.047(7) 0.029(7) 0.005(5) -0.003(5) -0.001(5)
N5 0.060(7) 0.050(7) 0.035(6) 0.002(6) 0.002(5) 0.001(5)
N6 0.033(6) 0.041(7) 0.079(9) -0.009(6) 0.009(5) 0.024(5)
N7 0.049(7) 0.042(7) 0.049(8) 0.003(6) 0.014(5) 0.018(5)
N8 0.041(6) 0.037(6) 0.053(8) 0.003(6) 0.009(5) 0.004(5)
C1 0.040(8) 0.044(8) 0.046(8) -0.001(6) 0.007(6) -0.016(6)
C2 0.049(9) 0.063(10) 0.048(9) 0.001(7) 0.007(7) -0.009(7)
C3 0.060(10) 0.125(15) 0.048(10) 0.005(10) -0.013(7) -0.058(10)
C4 0.094(13) 0.16(2) 0.034(9) 0.016(10) -0.028(9) -0.082(13)
C5 0.045(8) 0.096(14) 0.092(14) -0.008(11) 0.019(8) -0.008(8)
C6 0.055(8) 0.039(8) 0.035(8) 0.002(6) 0.007(6) -0.001(6)
C7 0.049(8) 0.051(9) 0.048(9) 0.005(7) 0.002(6) 0.001(6)
C8 0.104(12) 0.061(11) 0.028(8) 0.015(7) 0.005(8) -0.011(9)
C9 0.157(18) 0.074(13) 0.041(10) -0.008(10) 0.001(10) 0.030(13)
C10 0.069(10) 0.077(12) 0.059(11) -0.009(10) 0.007(8) 0.002(9)
C11 0.049(8) 0.065(11) 0.044(9) -0.012(8) 0.005(6) -0.008(7)
C12 0.062(9) 0.041(9) 0.058(11) 0.000(7) 0.010(7) -0.005(6)
C13 0.045(8) 0.047(8) 0.059(9) 0.013(7) 0.000(6) 0.002(6)
C14 0.044(7) 0.049(9) 0.049(9) -0.006(7) -0.001(6) -0.001(6)
C15 0.078(11) 0.051(10) 0.076(12) 0.012(9) -0.011(9) 0.007(8)
C16 0.103(13) 0.045(10) 0.105(16) 0.011(10) -0.014(11) 0.000(9)
C17 0.105(14) 0.062(11) 0.094(15) 0.005(11) 0.021(11) 0.024(10)
C18 0.088(12) 0.063(11) 0.055(10) -0.003(9) 0.012(8) 0.008(8)
C19 0.058(9) 0.055(10) 0.048(10) 0.016(8) 0.002(7) -0.015(7)
C20 0.071(9) 0.057(11) 0.034(8) -0.004(7) 0.014(6) -0.034(7)
C21 0.038(7) 0.044(8) 0.032(8) -0.005(6) 0.004(5) -0.012(5)
C22 0.060(9) 0.075(11) 0.044(9) -0.010(8) 0.001(7) -0.023(8)
C23 0.094(12) 0.091(14) 0.044(10) -0.023(10) 0.027(9) -0.028(10)
C24 0.105(13) 0.067(12) 0.034(9) 0.001(9) 0.012(9) -0.024(10)
C25 0.093(12) 0.13(2) 0.027(8) 0.015(11) 0.007(7) -0.016(12)
C26 0.053(9) 0.059(9) 0.055(9) -0.003(8) -0.012(7) 0.013(7)
C27 0.047(9) 0.063(10) 0.046(9) -0.011(7) 0.007(7) 0.008(7)
C28 0.048(9) 0.100(13) 0.047(9) -0.011(9) -0.012(7) 0.047(9)
C29 0.074(11) 0.125(16) 0.036(9) 0.005(9) -0.007(7) 0.026(10)
C30 0.046(9) 0.093(13) 0.091(14) -0.023(11) 0.011(8) 0.000(8)
C31 0.034(7) 0.047(9) 0.048(9) 0.005(7) -0.004(6) 0.012(6)
C32 0.034(7) 0.062(10) 0.075(11) -0.006(8) 0.005(6) 0.007(6)
C33 0.072(10) 0.091(13) 0.030(8) 0.011(8) 0.008(7) -0.012(9)
C34 0.105(14) 0.115(17) 0.033(10) -0.036(11) -0.020(9) 0.026(12)
C35 0.088(11) 0.125(18) 0.024(8) 0.019(10) 0.015(7) 0.026(11)
C36 0.072(9) 0.045(10) 0.035(8) -0.008(6) 0.003(6) 0.016(7)
C37 0.048(8) 0.044(8) 0.042(9) 0.007(7) 0.010(6) 0.015(6)
C38 0.055(8) 0.035(8) 0.054(9) -0.003(7) 0.006(6) 0.008(6)
C39 0.060(9) 0.048(9) 0.050(9) -0.006(7) 0.005(7) 0.007(7)
C40 0.053(9) 0.047(9) 0.093(13) 0.006(9) 0.017(8) 0.006(7)
C41 0.067(10) 0.052(10) 0.099(14) 0.006(10) 0.021(9) -0.013(8)
C42 0.054(9) 0.047(9) 0.092(13) 0.015(9) 0.014(8) -0.003(7)
C43 0.065(9) 0.063(10) 0.049(9) 0.003(8) 0.009(7) 0.006(8)
C44 0.055(8) 0.045(9) 0.047(10) -0.013(7) 0.000(6) 0.012(6)
C45 0.043(7) 0.038(8) 0.038(8) 0.000(6) 0.008(6) 0.005(6)
C46 0.054(8) 0.052(9) 0.044(9) 0.006(7) 0.004(6) 0.008(6)
C47 0.076(10) 0.041(9) 0.051(10) 0.007(7) 0.005(7) 0.000(7)
C48 0.112(13) 0.057(11) 0.031(8) 0.016(8) 0.016(8) 0.011(9)
C49 0.108(13) 0.064(12) 0.048(10) 0.011(9) -0.001(9) -0.005(9)
C50 0.091(12) 0.055(10) 0.046(10) 0.006(8) 0.009(8) 0.008(8)
C51 0.145(17) 0.034(9) 0.058(11) -0.007(8) -0.007(10) 0.018(10)
C52 0.114(14) 0.050(10) 0.080(13) 0.018(10) 0.019(10) -0.013(10)
Cl1 0.123(4) 0.060(3) 0.079(3) 0.004(2) -0.006(3) 0.007(3)
Cl2 0.113(5) 0.089(4) 0.211(9) 0.030(5) 0.035(5) 0.021(3)
Cl3 0.104(5) 0.099(5) 0.46(2) 0.098(8) 0.021(8) 0.002(4)
Cl4 0.125(4) 0.058(3) 0.107(4) -0.003(3) 0.030(3) -0.004(3)

loop_
_atom_type_symbol
_atom_type_description
_atom_type_scat_dispersion_real
_atom_type_scat_dispersion_imag
_atom_type_scat_source
Ru Ru -1.2594 0.8363 'International Tables Vol C Tables 4.2.6.8 and 6.1.1.4'
Br Br -0.2901 2.4595 'International Tables Vol C Tables 4.2.6.8 and 6.1.1.4'
O O 0.0106 0.0060 'International Tables Vol C Tables 4.2.6.8 and 6.1.1.4'
N N 0.0061 0.0033 'International Tables Vol C Tables 4.2.6.8 and 6.1.1.4'
C C 0.0033 0.0016 'International Tables Vol C Tables 4.2.6.8 and 6.1.1.4'
Cl Cl 0.1484 0.1585 'International Tables Vol C Tables 4.2.6.8 and 6.1.1.4'
H H 0.0000 0.0000 'International Tables Vol C Tables 4.2.6.8 and 6.1.1.4'

loop_
_geom_angle_atom_site_label_1
_geom_angle_atom_site_label_2
_geom_angle_atom_site_label_3
_geom_angle
C1 Ru1 N3 93.2(5)
C1 Ru1 N4 90.6(5)
N3 Ru1 N4 83.0(5)
C1 Ru1 O2 94.4(5)
N3 Ru1 O2 90.9(4)
N4 Ru1 O2 172.3(4)
C1 Ru1 O3 93.4(5)
N3 Ru1 O3 171.9(4)
N4 Ru1 O3 92.3(4)
O2 Ru1 O3 93.1(3)
C1 Ru1 N1 179.1(5)
N3 Ru1 N1 86.0(4)
N4 Ru1 N1 88.8(4)
O2 Ru1 N1 86.1(4)
O3 Ru1 N1 87.4(4)
C26 Ru2 N8 91.2(6)
C26 Ru2 N7 92.8(6)
N8 Ru2 N7 82.8(5)
C26 Ru2 O5 91.9(5)
N8 Ru2 O5 173.3(4)
N7 Ru2 O5 91.1(4)
C26 Ru2 O6 94.3(6)
N8 Ru2 O6 94.3(4)
N7 Ru2 O6 172.4(4)
O5 Ru2 O6 91.3(3)
C26 Ru2 N5 179.3(6)
N8 Ru2 N5 89.4(4)
N7 Ru2 N5 87.0(4)
O5 Ru2 N5 87.4(4)
O6 Ru2 N5 85.9(4)
C6 O2 Ru1 121.2(8)
C21 O3 Ru1 123.9(9)
C31 O5 Ru2 124.8(9)
C46 O6 Ru2 120.7(8)
C2 N1 C4 101.0(12)
C2 N1 Ru1 129.9(10)
C4 N1 Ru1 128.6(10)
C2 N2 C3 105.5(11)
C2 N2 C5 126.3(14)
C3 N2 C5 128.2(13)
C12 N3 C13 122.9(13)
C12 N3 Ru1 126.9(11)
C13 N3 Ru1 110.1(9)
C19 N4 C14 123.3(12)
C19 N4 Ru1 125.3(10)
C14 N4 Ru1 111.0(8)
C27 N5 C29 103.6(12)
C27 N5 Ru2 128.2(9)
C29 N5 Ru2 127.8(10)
C27 N6 C28 107.2(10)
C27 N6 C30 127.0(14)
C28 N6 C30 125.7(12)
C37 N7 C38 125.1(12)
C37 N7 Ru2 125.4(10)
C38 N7 Ru2 109.0(9)
C44 N8 C39 126.5(12)
C44 N8 Ru2 122.5(10)
C39 N8 Ru2 111.0(9)
O1 C1 Ru1 174.3(13)
N1 C2 N2 115.7(14)
C4 C3 N2 106.9(12)
C3 C4 N1 110.8(15)
O2 C6 C11 125.9(12)
O2 C6 C7 119.0(12)
C11 C6 C7 115.0(13)
C8 C7 C6 123.5(14)
C8 C7 Br1 118.0(12)
C6 C7 Br1 118.4(11)
C9 C8 C7 121.0(15)
C8 C9 C10 119.0(16)
C9 C10 C11 121.4(16)
C10 C11 C6 119.9(15)
C10 C11 C12 116.2(14)
C6 C11 C12 123.9(13)
N3 C12 C11 125.6(14)
N3 C13 C14 108.9(11)
N3 C13 C18 115.3(13)
C14 C13 C18 109.4(12)
N4 C14 C13 107.8(11)
N4 C14 C15 113.8(12)
C13 C14 C15 112.0(12)
C16 C15 C14 110.7(14)
C15 C16 C17 113.0(14)
C18 C17 C16 105.3(15)
C13 C18 C17 109.5(14)
N4 C19 C20 125.9(14)
C21 C20 C19 126.9(13)
C21 C20 C25 120.5(15)
C19 C20 C25 112.6(15)
O3 C21 C20 125.7(12)
O3 C21 C22 120.7(13)
C20 C21 C22 113.6(13)
C23 C22 C21 124.6(17)
C23 C22 Br2 118.8(14)
C21 C22 Br2 116.4(11)
C24 C23 C22 121.2(17)
C23 C24 C25 119.9(16)
C24 C25 C20 119.9(18)
O4 C26 Ru2 175.4(15)
N6 C27 N5 112.5(13)
C29 C28 N6 107.4(12)
C28 C29 N5 109.1(15)
O5 C31 C32 123.5(13)
O5 C31 C36 123.5(12)
C32 C31 C36 113.0(13)
C31 C32 C33 128.2(16)
C31 C32 Br3 117.3(12)
C33 C32 Br3 114.4(13)
C34 C33 C32 115.0(16)
C33 C34 C35 125.3(16)
C36 C35 C34 116.6(17)
C35 C36 C37 112.7(15)
C35 C36 C31 121.7(14)
C37 C36 C31 125.4(12)
N7 C37 C36 125.6(13)
N7 C38 C39 109.1(11)
N7 C38 C43 115.2(12)
C39 C38 C43 111.4(11)
C40 C39 N8 116.3(13)
C40 C39 C38 113.5(13)
N8 C39 C38 108.9(11)
C39 C40 C41 114.1(16)
C42 C41 C40 113.8(14)
C41 C42 C43 110.8(13)
C38 C43 C42 110.9(13)
N8 C44 C45 130.1(13)
C50 C45 C44 116.5(14)
C50 C45 C46 119.9(14)
C44 C45 C46 123.6(12)
O6 C46 C47 118.0(13)
O6 C46 C45 128.7(13)
C47 C46 C45 113.4(13)
C46 C47 C48 125.0(14)
C46 C47 Br4 118.5(12)
C48 C47 Br4 116.4(12)
C49 C48 C47 119.5(15)
C48 C49 C50 117.1(16)
C45 C50 C49 125.0(17)
Cl1 C51 Cl2 110.5(8)
Cl3 C52 Cl4 109.9(8)
Cl6 C53 Cl5 105.4(13)
Cl7 C54 Cl8 107.0(14)
Cl10 C55 Cl9 99.1(15)

loop_
_geom_bond_atom_site_label_1
_geom_bond_atom_site_label_2
_geom_bond_distance
Ru1 C1 1.846(13)
Ru1 N3 2.006(12)
Ru1 N4 2.033(11)
Ru1 O2 2.098(9)
Ru1 O3 2.100(9)
Ru1 N1 2.114(11)
Ru2 C26 1.802(15)
Ru2 N8 2.049(11)
Ru2 N7 2.051(12)
Ru2 O5 2.102(9)
Ru2 O6 2.127(9)
Ru2 N5 2.177(11)
Br1 C7 1.877(14)
Br2 C22 1.941(17)
Br3 C32 1.871(16)
Br4 C47 1.916(14)
O1 C1 1.114(15)
O2 C6 1.306(16)
O3 C21 1.273(16)
O4 C26 1.158(16)
O5 C31 1.264(16)
O6 C46 1.322(17)
N1 C2 1.298(17)
N1 C4 1.420(18)
N2 C2 1.338(17)
N2 C3 1.36(2)
N2 C5 1.395(19)
N3 C12 1.206(19)
N3 C13 1.462(17)
N4 C19 1.253(19)
N4 C14 1.468(17)
N5 C27 1.334(17)
N5 C29 1.383(19)
N6 C27 1.290(17)
N6 C28 1.359(19)
N6 C30 1.471(19)
N7 C37 1.263(18)
N7 C38 1.461(18)
N8 C44 1.314(18)
N8 C39 1.458(18)
C3 C4 1.33(2)
C6 C11 1.409(19)
C6 C7 1.43(2)
C7 C8 1.36(2)
C8 C9 1.33(2)
C9 C10 1.40(2)
C10 C11 1.40(2)
C11 C12 1.52(2)
C13 C14 1.51(2)
C13 C18 1.55(2)
C14 C15 1.53(2)
C15 C16 1.52(2)
C16 C17 1.60(3)
C17 C18 1.57(2)
C19 C20 1.47(2)
C20 C21 1.41(2)
C20 C25 1.49(2)
C21 C22 1.42(2)
C22 C23 1.39(2)
C23 C24 1.34(2)
C24 C25 1.36(3)
C28 C29 1.32(2)
C31 C32 1.39(2)
C31 C36 1.49(2)
C32 C33 1.41(2)
C33 C34 1.36(3)
C34 C35 1.43(3)
C35 C36 1.43(2)
C36 C37 1.47(2)
C38 C39 1.51(2)
C38 C43 1.55(2)
C39 C40 1.43(2)
C40 C41 1.61(2)
C41 C42 1.42(2)
C42 C43 1.56(2)
C44 C45 1.43(2)
C45 C50 1.32(2)
C45 C46 1.468(19)
C46 C47 1.37(2)
C47 C48 1.39(2)
C48 C49 1.36(2)
C49 C50 1.37(2)
C51 Cl1 1.740(12)
C51 Cl2 1.746(12)
C52 Cl3 1.708(12)
C52 Cl4 1.767(12)
C53 Cl6 1.742(16)
C53 Cl5 1.789(16)
C54 Cl7 1.732(16)
C54 Cl8 1.749(17)
Cl9 C55 1.84(2)
Cl10 C55 1.83(2)
